data_4500958
loop_
_publ_author_name
'Yakovenko, Andrey A.'
'Gallegos, Jose H.'
'Antipin, Mikhail Yu.'
'Masunov, Artem'
'Timofeeva, Tatiana V.'

_publ_section_title
;
 Crystal Morphology as an Evidence of Supramolecular Organization in
 Adducts of 1,2-Bis(chloromercurio)tetrafluorobenzene with Organic Esters
;
_journal_issue 9
_journal_name_full 'Crystal Growth &amp; Design'
_journal_page_first 3964
_journal_paper_doi 10.1021/cg200547k
_journal_volume 11
_journal_year 2011
_chemical_formula_moiety 'C8 H8 O2'
_chemical_formula_sum 'C8 H8 O2'
_chemical_formula_weight 136.14
_chemical_name_systematic
; 
 ? 
;
_space_group_IT_number 61
_symmetry_cell_setting orthorhombic
_symmetry_space_group_name_Hall '-P 2ac 2ab'
_symmetry_space_group_name_H-M 'P b c a'
_atom_sites_solution_hydrogens geom
_atom_sites_solution_primary direct
_atom_sites_solution_secondary difmap
_audit_creation_method SHELXL-97
_cell_angle_alpha 90.00
_cell_angle_beta 90.00
_cell_angle_gamma 90.00
_cell_formula_units_Z 8
_cell_length_a 13.787(3)
_cell_length_b 5.9735(11)
_cell_length_c 16.925(3)
_cell_measurement_reflns_used 3035
_cell_measurement_temperature 100(2)
_cell_measurement_theta_max 30.01
_cell_measurement_theta_min 2.41
_cell_volume 1393.9(5)
_computing_cell_refinement 'SAINT+ ver. 6.2 (Bruker, 2001)'
_computing_data_collection 'APEX2  (Bruker, 2005)'
_computing_data_reduction 'SAINT+ ver. 6.2 (Bruker, 2001)'
_computing_molecular_graphics 'SHELXTL ver. 6.12 (Sheldrick, 2001)'
_computing_publication_material 'SHELXTL ver. 6.12 (Sheldrick, 2001)'
_computing_structure_refinement 'SHELXTL ver. 6.12 (Sheldrick, 2001)'
_computing_structure_solution 'SHELXTL ver. 6.12 (Sheldrick, 2001)'
_diffrn_ambient_temperature 100(2)
_diffrn_measured_fraction_theta_full 0.756
_diffrn_measured_fraction_theta_max 0.756
_diffrn_measurement_device_type 'Bruker SMART APEX II CCD area detector'
_diffrn_measurement_method 'omega scan'
_diffrn_radiation_monochromator graphite
_diffrn_radiation_source 'fine-focus sealed tube'
_diffrn_radiation_type MoK\a
_diffrn_radiation_wavelength 0.71073
_diffrn_reflns_av_R_equivalents 0.0410
_diffrn_reflns_av_sigmaI/netI 0.0286
_diffrn_reflns_limit_h_max 18
_diffrn_reflns_limit_h_min -7
_diffrn_reflns_limit_k_max 4
_diffrn_reflns_limit_k_min -4
_diffrn_reflns_limit_l_max 22
_diffrn_reflns_limit_l_min -21
_diffrn_reflns_number 8421
_diffrn_reflns_theta_full 27.99
_diffrn_reflns_theta_max 27.99
_diffrn_reflns_theta_min 2.41
_exptl_absorpt_coefficient_mu 0.093
_exptl_absorpt_correction_T_max 0.9726
_exptl_absorpt_correction_T_min 0.9128
_exptl_absorpt_correction_type multi-scan
_exptl_absorpt_process_details 'SADABS (Sheldrick, 2003)'
_exptl_crystal_colour colorless
_exptl_crystal_density_diffrn 1.297
_exptl_crystal_density_meas ?
_exptl_crystal_density_method 'not measured'
_exptl_crystal_description cylinder
_exptl_crystal_F_000 576
_exptl_crystal_size_mid 0.30
_exptl_crystal_size_min 0.30
_refine_diff_density_max 0.342
_refine_diff_density_min -0.204
_refine_diff_density_rms 0.047
_refine_ls_extinction_method none
_refine_ls_goodness_of_fit_ref 1.016
_refine_ls_hydrogen_treatment constr
_refine_ls_matrix_type full
_refine_ls_number_parameters 92
_refine_ls_number_reflns 1270
_refine_ls_number_restraints 0
_refine_ls_restrained_S_all 1.016
_refine_ls_R_factor_all 0.0446
_refine_ls_R_factor_gt 0.0379
_refine_ls_shift/su_max 0.000
_refine_ls_shift/su_mean 0.000
_refine_ls_structure_factor_coef Fsqd
_refine_ls_weighting_details 'calc w=1/[\s^2^(Fo^2^)+(0.0300P)^2^+0.8000P] where P=(Fo^2^+2Fc^2^)/3'
_refine_ls_weighting_scheme calc
_refine_ls_wR_factor_gt 0.0849
_refine_ls_wR_factor_ref 0.0894
_reflns_number_gt 1077
_reflns_number_total 1270
_reflns_threshold_expression I>2\s(I)
_cod_data_source_file cg200547k_si_002.cif
_cod_data_source_block 3
_cod_depositor_comments
;
The following automatic conversions were performed:

'_symmetry_cell_setting' value 'Orthorhombic' changed to
'orthorhombic' according to
/home/saulius/struct/CIF-dictionaries/cif_core.dic dictionary named
'cif_core.dic' version 2.4.1 from 2010-06-29.

Automatic conversion script
Id: cif_fix_values 1715 2011-07-08 13:25:40Z adriana 

The following automatic conversions were performed:

'_exptl_crystal_density_meas' value 'not measured' was changed to '?'
- the value is perceived as not measured.

Automatic conversion script
Id: cif_fix_values 3008 2015-01-20 13:52:24Z robertas 
;
_cod_original_sg_symbol_Hall '-P 2ac 2ab '
_cod_database_code 4500958

loop_
_symmetry_equiv_pos_as_xyz
'x, y, z'
'-x+1/2, -y, z+1/2'
'-x, y+1/2, -z+1/2'
'x+1/2, -y+1/2, -z'
'-x, -y, -z'
'x-1/2, y, -z-1/2'
'x, -y-1/2, z-1/2'
'-x-1/2, y-1/2, z'

loop_
_atom_site_label
_atom_site_type_symbol
_atom_site_fract_x
_atom_site_fract_y
_atom_site_fract_z
_atom_site_U_iso_or_equiv
_atom_site_adp_type
_atom_site_occupancy
_atom_site_symmetry_multiplicity
_atom_site_calc_flag
_atom_site_refinement_flags
O1 O 0.37406(8) -0.1884(2) 0.43428(5) 0.0345(3) Uani 1 1 d .
O2 O 0.37297(7) 0.1673(2) 0.39181(5) 0.0264(3) Uani 1 1 d .
C1 C 0.37465(9) -0.0542(3) 0.38090(7) 0.0208(4) Uani 1 1 d .
C2 C 0.37701(8) -0.1154(3) 0.29533(7) 0.0188(4) Uani 1 1 d .
C3 C 0.37398(11) 0.2421(3) 0.47308(8) 0.0315(4) Uani 1 1 d .
H3A H 0.3731 0.4061 0.4746 0.047 Uiso 1 1 calc R
H3B H 0.4328 0.1872 0.4992 0.047 Uiso 1 1 calc R
H3C H 0.3167 0.1837 0.5005 0.047 Uiso 1 1 calc R
C4 C 0.34508(9) -0.3258(3) 0.27265(7) 0.0219(4) Uani 1 1 d .
H4A H 0.3231 -0.4293 0.3113 0.026 Uiso 1 1 calc R
C5 C 0.34519(9) -0.3849(3) 0.19325(8) 0.0246(4) Uani 1 1 d .
H5A H 0.3211 -0.5270 0.1774 0.030 Uiso 1 1 calc R
C6 C 0.38048(9) -0.2365(3) 0.13722(7) 0.0260(4) Uani 1 1 d .
H6A H 0.3810 -0.2775 0.0830 0.031 Uiso 1 1 calc R
C7 C 0.41510(10) -0.0281(3) 0.16023(7) 0.0254(4) Uani 1 1 d .
H7A H 0.4410 0.0715 0.1219 0.031 Uiso 1 1 calc R
C8 C 0.41196(9) 0.0352(3) 0.23917(7) 0.0206(4) Uani 1 1 d .
H8A H 0.4334 0.1797 0.2548 0.025 Uiso 1 1 calc R

loop_
_atom_site_aniso_label
_atom_site_aniso_U_11
_atom_site_aniso_U_22
_atom_site_aniso_U_33
_atom_site_aniso_U_23
_atom_site_aniso_U_13
_atom_site_aniso_U_12
O1 0.0563(7) 0.0263(10) 0.0209(5) 0.0040(5) 0.0007(4) 0.0002(5)
O2 0.0392(5) 0.0195(11) 0.0205(5) -0.0024(4) -0.0015(4) 0.0008(5)
C1 0.0204(6) 0.0199(15) 0.0222(6) -0.0005(6) -0.0005(4) 0.0003(6)
C2 0.0169(5) 0.0197(12) 0.0197(5) 0.0001(5) -0.0017(4) 0.0025(5)
C3 0.0457(8) 0.0267(13) 0.0222(6) -0.0058(6) -0.0029(6) 0.0037(7)
C4 0.0192(5) 0.0211(12) 0.0253(6) 0.0022(6) -0.0002(4) 0.0002(6)
C5 0.0228(6) 0.0215(12) 0.0297(7) -0.0058(6) -0.0043(5) 0.0008(6)
C6 0.0267(6) 0.0308(13) 0.0205(6) -0.0036(6) -0.0023(5) 0.0049(6)
C7 0.0270(6) 0.0279(13) 0.0213(6) 0.0045(6) 0.0010(5) 0.0008(6)
C8 0.0212(6) 0.0167(11) 0.0240(6) 0.0011(6) -0.0014(4) -0.0002(5)

loop_
_atom_type_symbol
_atom_type_description
_atom_type_scat_dispersion_real
_atom_type_scat_dispersion_imag
_atom_type_scat_source
C C 0.0033 0.0016 'International Tables Vol C Tables 4.2.6.8 and 6.1.1.4'
H H 0.0000 0.0000 'International Tables Vol C Tables 4.2.6.8 and 6.1.1.4'
O O 0.0106 0.0060 'International Tables Vol C Tables 4.2.6.8 and 6.1.1.4'

loop_
_geom_angle_atom_site_label_1
_geom_angle_atom_site_label_2
_geom_angle_atom_site_label_3
_geom_angle
C1 O2 C3 115.93(12)
O1 C1 O2 123.64(13)
O1 C1 C2 124.22(17)
O2 C1 C2 112.14(12)
C4 C2 C8 120.39(12)
C4 C2 C1 118.93(13)
C8 C2 C1 120.67(14)
O2 C3 H3A 109.5
O2 C3 H3B 109.5
H3A C3 H3B 109.5
O2 C3 H3C 109.5
H3A C3 H3C 109.5
H3B C3 H3C 109.5
C2 C4 C5 119.89(13)
C2 C4 H4A 120.1
C5 C4 H4A 120.1
C6 C5 C4 119.95(15)
C6 C5 H5A 120.0
C4 C5 H5A 120.0
C5 C6 C7 120.13(13)
C5 C6 H6A 119.9
C7 C6 H6A 119.9
C8 C7 C6 120.18(14)
C8 C7 H7A 119.9
C6 C7 H7A 119.9
C7 C8 C2 119.40(15)
C7 C8 H8A 120.3
C2 C8 H8A 120.3

loop_
_geom_bond_atom_site_label_1
_geom_bond_atom_site_label_2
_geom_bond_distance
O1 C1 1.2080(18)
O2 C1 1.336(2)
O2 C3 1.4463(16)
C1 C2 1.4942(17)
C2 C4 1.385(2)
C2 C8 1.395(2)
C3 H3A 0.9800
C3 H3B 0.9800
C3 H3C 0.9800
C4 C5 1.3896(18)
C4 H4A 0.9500
C5 C6 1.386(2)
C5 H5A 0.9500
C6 C7 1.389(2)
C6 H6A 0.9500
C7 C8 1.3890(18)
C7 H7A 0.9500
C8 H8A 0.9500

loop_
_geom_torsion_atom_site_label_1
_geom_torsion_atom_site_label_2
_geom_torsion_atom_site_label_3
_geom_torsion_atom_site_label_4
_geom_torsion
C3 O2 C1 O1 2.21(19)
C3 O2 C1 C2 -177.96(11)
O1 C1 C2 C4 22.42(19)
O2 C1 C2 C4 -157.40(11)
O1 C1 C2 C8 -156.73(13)
O2 C1 C2 C8 23.45(16)
C8 C2 C4 C5 -1.87(18)
C1 C2 C4 C5 178.98(12)
C2 C4 C5 C6 2.31(19)
C4 C5 C6 C7 -0.5(2)
C5 C6 C7 C8 -1.8(2)
C6 C7 C8 C2 2.28(19)
C4 C2 C8 C7 -0.42(18)
C1 C2 C8 C7 178.72(12)

loop_
_cod_related_entry_id
_cod_related_entry_database
_cod_related_entry_code
1 ChemSpider 6883
